data_1505173
loop_
_publ_author_name
'Aaker\"oy, Christer B.'
'Fasulo, Meg E.'
'Desper, John'

_publ_section_title
;
 Cocrystal or Salt:&#x00A0; Does It Really Matter?
;
_journal_issue 3
_journal_name_full 'Molecular Pharmaceutics'
_journal_page_first 317
_journal_paper_doi 10.1021/mp060126o
_journal_volume 4
_journal_year 2007
_chemical_formula_moiety
;
(C18 H16 N4) (C7 H4 N2 O6)2
;
_chemical_formula_sum 'C32 H24 N8 O12'
_chemical_formula_weight 712.59
_chemical_name_systematic
;
1-[(1-benzimidazolyl)methyl]-3-[(1-pyrazolyl)methyl]benzene (3,5-diNO2PhCOOH)2
;
_space_group_IT_number 2
_symmetry_cell_setting triclinic
_symmetry_space_group_name_Hall '-P 1'
_symmetry_space_group_name_H-M 'P -1'
_atom_sites_solution_hydrogens geom
_atom_sites_solution_primary direct
_atom_sites_solution_secondary difmap
_audit_creation_method SHELXL-97
_cell_angle_alpha 86.2270(10)
_cell_angle_beta 74.1630(10)
_cell_angle_gamma 86.2020(10)
_cell_formula_units_Z 2
_cell_length_a 9.7657(6)
_cell_length_b 11.7691(7)
_cell_length_c 14.0803(9)
_cell_measurement_reflns_used 7805
_cell_measurement_temperature 100(2)
_cell_measurement_theta_max 30.05
_cell_measurement_theta_min 2.35
_cell_volume 1551.53(17)
_computing_cell_refinement 'Bruker XSCANS'
_computing_data_collection 'Bruker XSCANS'
_computing_data_reduction 'Bruker SHELXTL'
_computing_molecular_graphics 'Bruker SHELXTL'
_computing_publication_material 'Bruker SHELXTL'
_computing_structure_refinement 'SHELXL-97 (Sheldrick, 1997)'
_computing_structure_solution 'SHELXS-97 (Sheldrick, 1990)'
_diffrn_ambient_temperature 100(2)
_diffrn_measured_fraction_theta_full 0.972
_diffrn_measured_fraction_theta_max 0.972
_diffrn_measurement_device_type 'Bruker P4'
_diffrn_measurement_method '\w scans'
_diffrn_radiation_monochromator graphite
_diffrn_radiation_source 'fine-focus sealed tube'
_diffrn_radiation_type MoK\a
_diffrn_radiation_wavelength 0.71073
_diffrn_reflns_av_R_equivalents 0.0249
_diffrn_reflns_av_sigmaI/netI 0.0359
_diffrn_reflns_limit_h_max 13
_diffrn_reflns_limit_h_min -13
_diffrn_reflns_limit_k_max 16
_diffrn_reflns_limit_k_min -16
_diffrn_reflns_limit_l_max 19
_diffrn_reflns_limit_l_min -19
_diffrn_reflns_number 17951
_diffrn_reflns_theta_full 30.08
_diffrn_reflns_theta_max 30.08
_diffrn_reflns_theta_min 2.24
_exptl_absorpt_coefficient_mu 0.120
_exptl_absorpt_correction_type none
_exptl_crystal_colour pale
_exptl_crystal_density_diffrn 1.525
_exptl_crystal_density_method 'not measured'
_exptl_crystal_description block
_exptl_crystal_F_000 736
_exptl_crystal_size_max 0.46
_exptl_crystal_size_mid 0.36
_exptl_crystal_size_min 0.28
_refine_diff_density_max 0.535
_refine_diff_density_min -0.244
_refine_diff_density_rms 0.062
_refine_ls_extinction_method none
_refine_ls_goodness_of_fit_ref 1.024
_refine_ls_hydrogen_treatment mixed
_refine_ls_matrix_type full
_refine_ls_number_parameters 475
_refine_ls_number_reflns 8871
_refine_ls_number_restraints 0
_refine_ls_restrained_S_all 1.024
_refine_ls_R_factor_all 0.0513
_refine_ls_R_factor_gt 0.0456
_refine_ls_shift/su_max 0.000
_refine_ls_shift/su_mean 0.000
_refine_ls_structure_factor_coef Fsqd
_refine_ls_weighting_details 'calc w=1/[\s^2^(Fo^2^)+(0.0800P)^2^+0.3000P] where P=(Fo^2^+2Fc^2^)/3'
_refine_ls_weighting_scheme calc
_refine_ls_wR_factor_gt 0.1240
_refine_ls_wR_factor_ref 0.1294
_reflns_number_gt 7724
_reflns_number_total 8871
_reflns_threshold_expression >2sigma(I)
_cod_data_source_file mp060126osi20061215_040052.cif
_cod_data_source_block 4
_cod_depositor_comments
;
The following automatic conversions were performed:

'_symmetry_cell_setting' value 'Triclinic' changed to 'triclinic'
according to /home/saulius/struct/CIF-dictionaries/cif_core.dic
dictionary named 'cif_core.dic' version 2.4.1 from 2010-06-29.

Automatic conversion script
Id: cif_fix_values 1715 2011-07-08 13:25:40Z adriana 
;
_cod_original_sg_symbol_H-M P-1
_cod_database_code 1505173

loop_
_symmetry_equiv_pos_as_xyz
'x, y, z'
'-x, -y, -z'

loop_
_atom_site_label
_atom_site_type_symbol
_atom_site_fract_x
_atom_site_fract_y
_atom_site_fract_z
_atom_site_U_iso_or_equiv
_atom_site_adp_type
_atom_site_occupancy
_atom_site_symmetry_multiplicity
_atom_site_calc_flag
_atom_site_refinement_flags
N11 N 0.41130(10) 0.32287(8) 0.10197(7) 0.01687(18) Uani 1 1 d .
C12 C 0.37929(12) 0.35321(9) 0.19513(8) 0.0186(2) Uani 1 1 d .
H12 H 0.4026 0.3085 0.2477 0.022 Uiso 1 1 calc R
N13 N 0.31019(10) 0.45473(8) 0.20448(7) 0.01826(18) Uani 1 1 d .
H13 H 0.2733(16) 0.4892(13) 0.2648(11) 0.022 Uiso 1 1 d .
C14 C 0.29524(11) 0.49349(9) 0.11225(8) 0.01661(19) Uani 1 1 d .
C15 C 0.23213(12) 0.59349(9) 0.08082(9) 0.0201(2) Uani 1 1 d .
H15 H 0.1898 0.6517 0.1248 0.024 Uiso 1 1 calc R
C16 C 0.23487(13) 0.60289(10) -0.01846(9) 0.0229(2) Uani 1 1 d .
H16 H 0.1911 0.6687 -0.0428 0.028 Uiso 1 1 calc R
C17 C 0.30041(13) 0.51809(10) -0.08400(9) 0.0228(2) Uani 1 1 d .
H17 H 0.3015 0.5290 -0.1516 0.027 Uiso 1 1 calc R
C18 C 0.36352(12) 0.41910(10) -0.05280(8) 0.0198(2) Uani 1 1 d .
H18 H 0.4074 0.3614 -0.0969 0.024 Uiso 1 1 calc R
C19 C 0.35889(11) 0.40916(9) 0.04685(8) 0.01609(19) Uani 1 1 d .
C21 C 0.39413(12) 0.13879(9) 0.03339(8) 0.0182(2) Uani 1 1 d .
C22 C 0.27547(12) 0.09607(9) 0.10221(8) 0.0194(2) Uani 1 1 d .
H22 H 0.2526 0.1178 0.1687 0.023 Uiso 1 1 calc R
C23 C 0.19009(12) 0.02175(9) 0.07428(9) 0.0206(2) Uani 1 1 d .
C24 C 0.22567(13) -0.01006(10) -0.02354(9) 0.0236(2) Uani 1 1 d .
H24 H 0.1693 -0.0621 -0.0430 0.028 Uiso 1 1 calc R
C25 C 0.34276(14) 0.03384(10) -0.09252(9) 0.0241(2) Uani 1 1 d .
H25 H 0.3651 0.0129 -0.1592 0.029 Uiso 1 1 calc R
C26 C 0.42739(13) 0.10821(10) -0.06440(8) 0.0218(2) Uani 1 1 d .
H26 H 0.5077 0.1381 -0.1117 0.026 Uiso 1 1 calc R
C27 C 0.48821(12) 0.21653(9) 0.06538(8) 0.0197(2) Uani 1 1 d .
H27A H 0.5252 0.1767 0.1182 0.024 Uiso 1 1 calc R
H27B H 0.5707 0.2344 0.0087 0.024 Uiso 1 1 calc R
C28 C 0.05619(13) -0.01861(10) 0.14727(9) 0.0251(2) Uani 1 1 d .
H28A H -0.0117 0.0478 0.1654 0.030 Uiso 1 1 calc R
H28B H 0.0116 -0.0722 0.1147 0.030 Uiso 1 1 calc R
N31 N 0.07924(10) -0.07493(8) 0.23729(8) 0.02080(19) Uani 1 1 d .
N32 N 0.13739(12) -0.18261(8) 0.23572(8) 0.0259(2) Uani 1 1 d .
C33 C 0.13040(13) -0.21115(10) 0.33012(10) 0.0263(2) Uani 1 1 d .
H33 H 0.1639 -0.2828 0.3526 0.032 Uiso 1 1 calc R
C34 C 0.06783(13) -0.12302(11) 0.39202(10) 0.0273(3) Uani 1 1 d .
H34 H 0.0509 -0.1227 0.4617 0.033 Uiso 1 1 calc R
C35 C 0.03631(13) -0.03691(11) 0.32924(10) 0.0251(2) Uani 1 1 d .
H35 H -0.0076 0.0358 0.3475 0.030 Uiso 1 1 calc R
C41 C 0.37061(11) -0.05231(9) 0.44556(7) 0.01523(19) Uani 1 1 d .
C47 C 0.35591(11) 0.06638(9) 0.40167(8) 0.0169(2) Uani 1 1 d .
O41 O 0.28452(10) 0.13644(7) 0.46885(6) 0.02550(19) Uani 1 1 d .
H41 H 0.2768(17) 0.2103(15) 0.4443(12) 0.031 Uiso 1 1 d .
O42 O 0.40746(9) 0.09194(7) 0.31516(6) 0.02228(17) Uani 1 1 d .
C42 C 0.42579(11) -0.14113(9) 0.38325(8) 0.0169(2) Uani 1 1 d .
H42 H 0.4531 -0.1277 0.3135 0.020 Uiso 1 1 calc R
C43 C 0.43995(11) -0.24946(9) 0.42532(8) 0.01654(19) Uani 1 1 d .
N43 N 0.49482(10) -0.34459(8) 0.35979(7) 0.02041(19) Uani 1 1 d .
O43 O 0.51268(12) -0.32527(8) 0.27125(7) 0.0345(2) Uani 1 1 d .
O44 O 0.52040(10) -0.43720(7) 0.39795(7) 0.02627(19) Uani 1 1 d .
C44 C 0.40523(11) -0.27365(9) 0.52633(8) 0.0172(2) Uani 1 1 d .
H44 H 0.4184 -0.3482 0.5536 0.021 Uiso 1 1 calc R
C45 C 0.35015(11) -0.18293(9) 0.58527(7) 0.01557(19) Uani 1 1 d .
N45 N 0.31111(10) -0.20397(8) 0.69318(7) 0.01851(18) Uani 1 1 d .
O45 O 0.33321(10) -0.30110(7) 0.72536(6) 0.02742(19) Uani 1 1 d .
O46 O 0.25797(9) -0.12439(7) 0.74489(6) 0.02420(18) Uani 1 1 d .
C46 C 0.33109(11) -0.07303(9) 0.54757(8) 0.01580(19) Uani 1 1 d .
H46 H 0.2919 -0.0131 0.5905 0.019 Uiso 1 1 calc R
C53 C 0.13529(11) 0.36715(9) 0.71718(8) 0.0169(2) Uani 1 1 d .
N53 N 0.14990(10) 0.26744(8) 0.78352(7) 0.01990(19) Uani 1 1 d .
O53 O 0.21049(10) 0.18041(7) 0.74497(6) 0.02624(19) Uani 1 1 d .
O54 O 0.10135(10) 0.27720(8) 0.87277(6) 0.02747(19) Uani 1 1 d .
C52 C 0.17888(11) 0.35388(9) 0.61636(8) 0.01678(19) Uani 1 1 d .
H52 H 0.2147 0.2818 0.5910 0.020 Uiso 1 1 calc R
C51 C 0.16953(11) 0.44781(9) 0.55259(8) 0.01615(19) Uani 1 1 d .
C57 C 0.22174(12) 0.43805(9) 0.44183(8) 0.0178(2) Uani 1 1 d .
O51 O 0.21649(9) 0.52726(7) 0.38913(6) 0.02069(17) Uani 1 1 d .
O52 O 0.26825(11) 0.34218(7) 0.40892(6) 0.0310(2) Uani 1 1 d .
C56 C 0.11496(11) 0.55229(9) 0.59107(8) 0.0175(2) Uani 1 1 d .
H56 H 0.1076 0.6170 0.5484 0.021 Uiso 1 1 calc R
C55 C 0.07161(11) 0.56033(9) 0.69268(8) 0.0182(2) Uani 1 1 d .
N55 N 0.01571(11) 0.67154(8) 0.73300(8) 0.0234(2) Uani 1 1 d .
O55 O -0.02970(11) 0.67688(8) 0.82258(7) 0.0350(2) Uani 1 1 d .
O56 O 0.01975(11) 0.75382(8) 0.67384(7) 0.0315(2) Uani 1 1 d .
C54 C 0.08025(11) 0.46940(9) 0.75864(8) 0.0187(2) Uani 1 1 d .
H54 H 0.0502 0.4767 0.8282 0.022 Uiso 1 1 calc R

loop_
_atom_site_aniso_label
_atom_site_aniso_U_11
_atom_site_aniso_U_22
_atom_site_aniso_U_33
_atom_site_aniso_U_23
_atom_site_aniso_U_13
_atom_site_aniso_U_12
N11 0.0197(4) 0.0140(4) 0.0168(4) 0.0001(3) -0.0050(3) 0.0001(3)
C12 0.0204(5) 0.0188(5) 0.0168(5) 0.0002(4) -0.0058(4) -0.0009(4)
N13 0.0215(4) 0.0170(4) 0.0159(4) -0.0002(3) -0.0048(3) -0.0007(3)
C14 0.0173(5) 0.0152(5) 0.0169(5) 0.0008(4) -0.0040(4) -0.0026(4)
C15 0.0195(5) 0.0154(5) 0.0245(5) 0.0010(4) -0.0047(4) -0.0010(4)
C16 0.0243(5) 0.0177(5) 0.0283(6) 0.0063(4) -0.0110(4) -0.0029(4)
C17 0.0282(6) 0.0223(5) 0.0207(5) 0.0052(4) -0.0112(4) -0.0069(4)
C18 0.0244(5) 0.0184(5) 0.0172(5) 0.0006(4) -0.0064(4) -0.0046(4)
C19 0.0173(5) 0.0132(4) 0.0177(5) 0.0013(4) -0.0047(4) -0.0024(3)
C21 0.0218(5) 0.0129(4) 0.0199(5) -0.0008(4) -0.0065(4) 0.0021(4)
C22 0.0226(5) 0.0158(5) 0.0200(5) -0.0013(4) -0.0067(4) 0.0017(4)
C23 0.0214(5) 0.0153(5) 0.0265(5) 0.0011(4) -0.0102(4) 0.0026(4)
C24 0.0310(6) 0.0158(5) 0.0291(6) -0.0019(4) -0.0175(5) 0.0032(4)
C25 0.0351(6) 0.0186(5) 0.0211(5) -0.0033(4) -0.0130(5) 0.0070(4)
C26 0.0278(6) 0.0170(5) 0.0195(5) -0.0001(4) -0.0060(4) 0.0041(4)
C27 0.0202(5) 0.0154(5) 0.0230(5) -0.0024(4) -0.0049(4) 0.0016(4)
C28 0.0217(5) 0.0222(6) 0.0328(6) 0.0064(5) -0.0114(5) -0.0019(4)
N31 0.0202(4) 0.0133(4) 0.0298(5) 0.0007(4) -0.0090(4) 0.0007(3)
N32 0.0304(5) 0.0142(4) 0.0367(6) -0.0028(4) -0.0164(4) 0.0046(4)
C33 0.0289(6) 0.0170(5) 0.0380(7) 0.0039(5) -0.0183(5) -0.0026(4)
C34 0.0251(6) 0.0305(6) 0.0279(6) 0.0007(5) -0.0095(5) -0.0043(5)
C35 0.0215(5) 0.0208(5) 0.0324(6) -0.0036(5) -0.0060(5) 0.0010(4)
C41 0.0157(4) 0.0138(4) 0.0163(4) 0.0009(3) -0.0046(4) -0.0016(3)
C47 0.0185(5) 0.0151(5) 0.0173(5) 0.0007(4) -0.0052(4) -0.0010(4)
O41 0.0374(5) 0.0138(4) 0.0200(4) 0.0017(3) -0.0002(3) 0.0030(3)
O42 0.0274(4) 0.0206(4) 0.0172(4) 0.0029(3) -0.0041(3) -0.0017(3)
C42 0.0176(5) 0.0174(5) 0.0153(4) -0.0009(4) -0.0037(4) -0.0018(4)
C43 0.0154(4) 0.0149(5) 0.0188(5) -0.0037(4) -0.0031(4) -0.0007(3)
N43 0.0196(4) 0.0174(4) 0.0228(4) -0.0050(3) -0.0023(3) -0.0011(3)
O43 0.0515(6) 0.0277(5) 0.0194(4) -0.0057(3) -0.0004(4) -0.0006(4)
O44 0.0283(4) 0.0163(4) 0.0347(5) -0.0050(3) -0.0096(4) 0.0040(3)
C44 0.0158(4) 0.0157(5) 0.0198(5) 0.0006(4) -0.0047(4) -0.0011(4)
C45 0.0162(4) 0.0164(5) 0.0137(4) 0.0012(4) -0.0035(3) -0.0016(3)
N45 0.0204(4) 0.0190(4) 0.0160(4) 0.0020(3) -0.0050(3) -0.0023(3)
O45 0.0373(5) 0.0208(4) 0.0227(4) 0.0071(3) -0.0081(4) 0.0005(4)
O46 0.0300(4) 0.0236(4) 0.0172(4) -0.0033(3) -0.0031(3) 0.0005(3)
C46 0.0162(4) 0.0152(5) 0.0157(4) -0.0002(3) -0.0040(4) -0.0014(3)
C53 0.0176(5) 0.0153(5) 0.0181(5) 0.0028(4) -0.0058(4) -0.0026(4)
N53 0.0208(4) 0.0205(5) 0.0190(4) 0.0026(3) -0.0067(3) -0.0030(3)
O53 0.0314(5) 0.0201(4) 0.0256(4) 0.0032(3) -0.0071(3) 0.0037(3)
O54 0.0349(5) 0.0304(5) 0.0165(4) 0.0036(3) -0.0065(3) -0.0037(4)
C52 0.0176(5) 0.0142(5) 0.0185(5) 0.0000(4) -0.0050(4) -0.0006(4)
C51 0.0171(5) 0.0148(5) 0.0164(4) 0.0002(4) -0.0043(4) -0.0015(4)
C57 0.0213(5) 0.0148(5) 0.0166(5) 0.0009(4) -0.0045(4) -0.0003(4)
O51 0.0277(4) 0.0149(4) 0.0186(4) 0.0023(3) -0.0061(3) 0.0016(3)
O52 0.0560(6) 0.0133(4) 0.0181(4) 0.0003(3) -0.0023(4) 0.0045(4)
C56 0.0174(5) 0.0146(5) 0.0202(5) 0.0006(4) -0.0045(4) -0.0021(4)
C55 0.0173(5) 0.0137(5) 0.0229(5) -0.0043(4) -0.0032(4) -0.0015(4)
N55 0.0225(5) 0.0179(5) 0.0281(5) -0.0060(4) -0.0027(4) -0.0016(4)
O55 0.0425(6) 0.0276(5) 0.0277(5) -0.0104(4) 0.0046(4) -0.0020(4)
O56 0.0395(5) 0.0163(4) 0.0374(5) -0.0023(4) -0.0086(4) 0.0025(4)
C54 0.0175(5) 0.0196(5) 0.0184(5) -0.0015(4) -0.0030(4) -0.0040(4)

loop_
_atom_type_symbol
_atom_type_description
_atom_type_scat_dispersion_real
_atom_type_scat_dispersion_imag
_atom_type_scat_source
C C 0.0033 0.0016 'International Tables Vol C Tables 4.2.6.8 and 6.1.1.4'
H H 0.0000 0.0000 'International Tables Vol C Tables 4.2.6.8 and 6.1.1.4'
N N 0.0061 0.0033 'International Tables Vol C Tables 4.2.6.8 and 6.1.1.4'
O O 0.0106 0.0060 'International Tables Vol C Tables 4.2.6.8 and 6.1.1.4'

loop_
_geom_angle_atom_site_label_1
_geom_angle_atom_site_label_2
_geom_angle_atom_site_label_3
_geom_angle
C12 N11 C19 108.12(9)
C12 N11 C27 125.14(9)
C19 N11 C27 126.75(9)
N13 C12 N11 110.64(9)
N13 C12 H12 124.7
N11 C12 H12 124.7
C12 N13 C14 108.18(9)
C12 N13 H13 123.9(9)
C14 N13 H13 127.7(9)
N13 C14 C15 131.86(10)
N13 C14 C19 106.61(9)
C15 C14 C19 121.53(10)
C16 C15 C14 116.06(10)
C16 C15 H15 122.0
C14 C15 H15 122.0
C15 C16 C17 122.03(10)
C15 C16 H16 119.0
C17 C16 H16 119.0
C18 C17 C16 121.84(10)
C18 C17 H17 119.1
C16 C17 H17 119.1
C17 C18 C19 116.02(10)
C17 C18 H18 122.0
C19 C18 H18 122.0
C18 C19 N11 131.05(10)
C18 C19 C14 122.51(10)
N11 C19 C14 106.44(9)
C22 C21 C26 120.04(10)
C22 C21 C27 119.87(10)
C26 C21 C27 120.08(10)
C21 C22 C23 120.46(10)
C21 C22 H22 119.8
C23 C22 H22 119.8
C22 C23 C24 119.13(11)
C22 C23 C28 120.43(11)
C24 C23 C28 120.35(11)
C25 C24 C23 120.43(11)
C25 C24 H24 119.8
C23 C24 H24 119.8
C24 C25 C26 120.23(11)
C24 C25 H25 119.9
C26 C25 H25 119.9
C25 C26 C21 119.69(11)
C25 C26 H26 120.2
C21 C26 H26 120.2
N11 C27 C21 111.86(9)
N11 C27 H27A 109.2
C21 C27 H27A 109.2
N11 C27 H27B 109.2
C21 C27 H27B 109.2
H27A C27 H27B 107.9
N31 C28 C23 114.17(9)
N31 C28 H28A 108.7
C23 C28 H28A 108.7
N31 C28 H28B 108.7
C23 C28 H28B 108.7
H28A C28 H28B 107.6
C35 N31 N32 112.20(10)
C35 N31 C28 127.44(10)
N32 N31 C28 120.03(10)
C33 N32 N31 104.33(10)
N32 C33 C34 111.86(11)
N32 C33 H33 124.1
C34 C33 H33 124.1
C35 C34 C33 104.42(11)
C35 C34 H34 127.8
C33 C34 H34 127.8
N31 C35 C34 107.18(11)
N31 C35 H35 126.4
C34 C35 H35 126.4
C46 C41 C42 120.25(9)
C46 C41 C47 120.29(9)
C42 C41 C47 119.46(9)
O42 C47 O41 125.66(10)
O42 C47 C41 122.68(10)
O41 C47 C41 111.64(9)
C47 O41 H41 113.3(10)
C43 C42 C41 118.46(9)
C43 C42 H42 120.8
C41 C42 H42 120.8
C44 C43 C42 123.33(10)
C44 C43 N43 117.85(9)
C42 C43 N43 118.82(9)
O43 N43 O44 124.49(10)
O43 N43 C43 117.69(10)
O44 N43 C43 117.82(9)
C45 C44 C43 116.14(10)
C45 C44 H44 121.9
C43 C44 H44 121.9
C44 C45 C46 123.21(9)
C44 C45 N45 118.39(9)
C46 C45 N45 118.40(9)
O46 N45 O45 124.34(9)
O46 N45 C45 118.13(9)
O45 N45 C45 117.52(9)
C45 C46 C41 118.58(9)
C45 C46 H46 120.7
C41 C46 H46 120.7
C52 C53 C54 123.25(10)
C52 C53 N53 118.18(9)
C54 C53 N53 118.56(9)
O54 N53 O53 124.75(10)
O54 N53 C53 117.93(9)
O53 N53 C53 117.31(9)
C53 C52 C51 118.97(10)
C53 C52 H52 120.5
C51 C52 H52 120.5
C56 C51 C52 119.71(10)
C56 C51 C57 119.66(9)
C52 C51 C57 120.62(9)
O51 C57 O52 124.49(10)
O51 C57 C51 117.11(9)
O52 C57 C51 118.39(9)
C55 C56 C51 118.81(10)
C55 C56 H56 120.6
C51 C56 H56 120.6
C54 C55 C56 123.34(10)
C54 C55 N55 118.08(10)
C56 C55 N55 118.57(10)
O55 N55 O56 124.17(10)
O55 N55 C55 118.34(10)
O56 N55 C55 117.49(10)
C53 C54 C55 115.91(10)
C53 C54 H54 122.0
C55 C54 H54 122.0

loop_
_geom_bond_atom_site_label_1
_geom_bond_atom_site_label_2
_geom_bond_distance
N11 C12 1.3301(13)
N11 C19 1.3928(13)
N11 C27 1.4645(14)
C12 N13 1.3288(14)
C12 H12 0.9500
N13 C14 1.3902(13)
N13 H13 0.935(15)
C14 C15 1.3946(15)
C14 C19 1.3948(14)
C15 C16 1.3881(16)
C15 H15 0.9500
C16 C17 1.4041(17)
C16 H16 0.9500
C17 C18 1.3840(16)
C17 H17 0.9500
C18 C19 1.3889(14)
C18 H18 0.9500
C21 C22 1.3909(16)
C21 C26 1.3916(15)
C21 C27 1.5085(15)
C22 C23 1.3914(16)
C22 H22 0.9500
C23 C24 1.3954(16)
C23 C28 1.5088(17)
C24 C25 1.3870(18)
C24 H24 0.9500
C25 C26 1.3878(17)
C25 H25 0.9500
C26 H26 0.9500
C27 H27A 0.9900
C27 H27B 0.9900
C28 N31 1.4568(15)
C28 H28A 0.9900
C28 H28B 0.9900
N31 C35 1.3444(16)
N31 N32 1.3529(13)
N32 C33 1.3338(17)
C33 C34 1.3975(18)
C33 H33 0.9500
C34 C35 1.3757(18)
C34 H34 0.9500
C35 H35 0.9500
C41 C46 1.3912(14)
C41 C42 1.3930(14)
C41 C47 1.5041(14)
C47 O42 1.2104(13)
C47 O41 1.3142(13)
O41 H41 0.921(18)
C42 C43 1.3848(15)
C42 H42 0.9500
C43 C44 1.3839(15)
C43 N43 1.4760(14)
N43 O43 1.2188(13)
N43 O44 1.2244(13)
C44 C45 1.3838(14)
C44 H44 0.9500
C45 C46 1.3860(14)
C45 N45 1.4704(13)
N45 O46 1.2230(12)
N45 O45 1.2293(12)
C46 H46 0.9500
C53 C52 1.3824(14)
C53 C54 1.3832(15)
C53 N53 1.4754(13)
N53 O54 1.2262(12)
N53 O53 1.2294(13)
C52 C51 1.3919(14)
C52 H52 0.9500
C51 C56 1.3903(14)
C51 C57 1.5123(15)
C57 O51 1.2518(13)
C57 O52 1.2570(13)
C56 C55 1.3846(15)
C56 H56 0.9500
C55 C54 1.3838(15)
C55 N55 1.4722(14)
N55 O55 1.2219(13)
N55 O56 1.2305(14)
C54 H54 0.9500

loop_
_geom_hbond_atom_site_label_D
_geom_hbond_atom_site_label_H
_geom_hbond_atom_site_label_A
_geom_hbond_distance_DH
_geom_hbond_distance_HA
_geom_hbond_distance_DA
_geom_hbond_angle_DHA
N13 H13 O51 0.935(15) 1.764(15) 2.6862(12) 168.0(14)
O41 H41 O52 0.921(18) 1.602(18) 2.5207(12) 175.2(16)

loop_
_geom_torsion_atom_site_label_1
_geom_torsion_atom_site_label_2
_geom_torsion_atom_site_label_3
_geom_torsion_atom_site_label_4
_geom_torsion
C19 N11 C12 N13 -0.59(12)
C27 N11 C12 N13 179.53(10)
N11 C12 N13 C14 0.22(12)
C12 N13 C14 C15 -179.94(11)
C12 N13 C14 C19 0.23(12)
N13 C14 C15 C16 -178.91(11)
C19 C14 C15 C16 0.89(16)
C14 C15 C16 C17 -1.54(16)
C15 C16 C17 C18 1.36(18)
C16 C17 C18 C19 -0.41(16)
C17 C18 C19 N11 -179.73(11)
C17 C18 C19 C14 -0.24(16)
C12 N11 C19 C18 -179.73(11)
C27 N11 C19 C18 0.15(18)
C12 N11 C19 C14 0.72(12)
C27 N11 C19 C14 -179.40(10)
N13 C14 C19 C18 179.82(10)
C15 C14 C19 C18 -0.02(16)
N13 C14 C19 N11 -0.58(11)
C15 C14 C19 N11 179.58(10)
C26 C21 C22 C23 0.66(16)
C27 C21 C22 C23 -178.19(9)
C21 C22 C23 C24 0.47(16)
C21 C22 C23 C28 -176.06(10)
C22 C23 C24 C25 -1.44(16)
C28 C23 C24 C25 175.10(10)
C23 C24 C25 C26 1.27(16)
C24 C25 C26 C21 -0.12(16)
C22 C21 C26 C25 -0.84(16)
C27 C21 C26 C25 178.01(10)
C12 N11 C27 C21 112.52(12)
C19 N11 C27 C21 -67.34(13)
C22 C21 C27 N11 -62.84(13)
C26 C21 C27 N11 118.31(11)
C22 C23 C28 N31 -56.86(14)
C24 C23 C28 N31 126.65(11)
C23 C28 N31 C35 111.82(13)
C23 C28 N31 N32 -75.36(13)
C35 N31 N32 C33 -0.34(13)
C28 N31 N32 C33 -174.18(10)
N31 N32 C33 C34 0.26(13)
N32 C33 C34 C35 -0.10(14)
N32 N31 C35 C34 0.28(13)
C28 N31 C35 C34 173.57(11)
C33 C34 C35 N31 -0.11(13)
C46 C41 C47 O42 168.93(10)
C42 C41 C47 O42 -10.28(16)
C46 C41 C47 O41 -9.61(14)
C42 C41 C47 O41 171.19(9)
C46 C41 C42 C43 0.04(15)
C47 C41 C42 C43 179.25(9)
C41 C42 C43 C44 -1.61(16)
C41 C42 C43 N43 178.43(9)
C44 C43 N43 O43 173.29(10)
C42 C43 N43 O43 -6.75(15)
C44 C43 N43 O44 -7.31(14)
C42 C43 N43 O44 172.65(10)
C42 C43 C44 C45 1.91(16)
N43 C43 C44 C45 -178.13(9)
C43 C44 C45 C46 -0.70(15)
C43 C44 C45 N45 179.85(9)
C44 C45 N45 O46 -177.55(9)
C46 C45 N45 O46 2.97(14)
C44 C45 N45 O45 1.88(14)
C46 C45 N45 O45 -177.60(10)
C44 C45 C46 C41 -0.74(16)
N45 C45 C46 C41 178.71(9)
C42 C41 C46 C45 1.07(15)
C47 C41 C46 C45 -178.13(9)
C52 C53 N53 O54 -174.63(10)
C54 C53 N53 O54 6.06(15)
C52 C53 N53 O53 5.55(14)
C54 C53 N53 O53 -173.76(10)
C54 C53 C52 C51 1.02(16)
N53 C53 C52 C51 -178.26(9)
C53 C52 C51 C56 -0.92(15)
C53 C52 C51 C57 177.47(9)
C56 C51 C57 O51 1.83(15)
C52 C51 C57 O51 -176.56(10)
C56 C51 C57 O52 -178.77(10)
C52 C51 C57 O52 2.84(16)
C52 C51 C56 C55 0.29(15)
C57 C51 C56 C55 -178.11(9)
C51 C56 C55 C54 0.29(16)
C51 C56 C55 N55 179.19(9)
C54 C55 N55 O55 -5.01(16)
C56 C55 N55 O55 176.04(10)
C54 C55 N55 O56 173.98(10)
C56 C55 N55 O56 -4.97(15)
C52 C53 C54 C55 -0.45(16)
N53 C53 C54 C55 178.83(9)
C56 C55 C54 C53 -0.22(16)
N55 C55 C54 C53 -179.12(9)
